data_4515350
loop_
_publ_author_name
'Jiang, Mengdie'
'Li, Bin'
'Cui, Xili'
'Yang, Qiwei'
'Bao, Zongbi'
'Yang, Yiwen'
'Wu, Hui'
'Zhou, Wei'
'Chen, Banglin'
'Xing, Huabin'

_publ_section_title
;
 Controlling Pore Shape and Size of Interpenetrated Anion-Pillared
 Ultramicroporous Materials Enables Molecular Sieving of CO<sub>2</sub>
 Combined with Ultrahigh Uptake Capacity.
;
_journal_issue 19
_journal_name_full 'ACS applied materials &amp; interfaces'
_journal_page_first 16628
_journal_page_last 16635
_journal_paper_doi 10.1021/acsami.8b03358
_journal_volume 10
_journal_year 2018
_chemical_formula_sum 'C22.62 H16 Cu F6 N8 O5.25 Si'
_chemical_formula_weight 689.51
_space_group_IT_number 126
_space_group_name_Hall '-P 4a 2bc'
_space_group_name_H-M_alt 'P 4/n n c :2'
_symmetry_cell_setting tetragonal
_symmetry_space_group_name_H-M 'P 4/n n c :2'
_audit_creation_date 2017-03-09T14:30
_audit_creation_method 'from EXP file using GSAS2CIF'
_cell_angle_alpha 90.0
_cell_angle_beta 90.0
_cell_angle_gamma 90.0
_cell_formula_units_Z 2
_cell_length_a 13.0750(9)
_cell_length_b 13.075
_cell_length_c 8.3362(8)
_cell_measurement_temperature 200
_cell_volume 1425.12(17)
_computing_structure_refinement GSAS
_diffrn_ambient_temperature 200
_diffrn_measurement_device_type 'BT-1 neutron powder diffractometer'
_diffrn_radiation_probe neutron
_diffrn_radiation_wavelength 2.0775
_exptl_absorpt_correction_T_max 1.00000
_exptl_absorpt_correction_T_min 1.00000
_pd_calc_method 'Rietveld Refinement'
_pd_meas_2theta_range_inc 0.05
_pd_meas_2theta_range_max 166.25
_pd_meas_2theta_range_min 3.0
_pd_meas_number_of_points 3266
_pd_phase_name SIFSIX-14-Cu-i_CO2
_pd_proc_2theta_range_inc 0.05
_pd_proc_2theta_range_max 166.2543
_pd_proc_2theta_range_min 3.0043
_pd_proc_info_datetime 2017-03-09T14:30:58
_pd_proc_ls_peak_cutoff 0.00500
_pd_proc_ls_prof_R_factor 0.0171
_pd_proc_ls_prof_wR_expected 0.0163
_pd_proc_ls_prof_wR_factor 0.0217
_pd_proc_number_of_points 3266
_refine_ls_goodness_of_fit_all 1.34
_refine_ls_matrix_type full
_refine_ls_number_parameters 29
_refine_ls_number_restraints 2
_refine_ls_R_Fsqd_factor 0.09530
_refine_ls_shift/su_max 0.04
_refine_ls_shift/su_mean 0.02
_reflns_d_resolution_high 1.066
_reflns_d_resolution_low 9.245
_reflns_limit_h_max 12
_reflns_limit_h_min 0
_reflns_limit_k_max 8
_reflns_limit_k_min 0
_reflns_limit_l_max 7
_reflns_limit_l_min 0
_reflns_number_total 316
_cod_data_source_file am8b03358_si_002.cif
_cod_data_source_block SIFSIX-14-Cu-i_CO2_200K_publ
_cod_depositor_comments
;
The following automatic conversions were performed:

data item '_geom_angle_publ_flag' value 'N' was changed to 'n' in
accordance with the
/home/data/users/saulius/crontab/automatic-downloads/current/ACS/lib/dictionaries/cif_core.dic
dictionary named 'cif_core.dic' version 2.4.2 last updated on
2011-04-26 (54 times).

data item '_geom_bond_publ_flag' value 'N' was changed to 'n' in
accordance with the
/home/data/users/saulius/crontab/automatic-downloads/current/ACS/lib/dictionaries/cif_core.dic
dictionary named 'cif_core.dic' version 2.4.2 last updated on
2011-04-26 (38 times).

Automatic conversion script
Id: cif_fix_values 6909 2019-04-08 15:41:33Z antanas 
;
_cod_original_cell_volume 1425.11(32)
_cod_original_sg_symbol_H-M 'P 4/n n c'
_cod_original_formula_sum 'C22.62 H16 Cu F6.00 N8.00 O5.25 Si'
_cod_database_code 4515350
_gsas_exptl_extinct_corr_t_min 1.00000
_gsas_exptl_extinct_corr_t_max 1.00000

loop_
_symmetry_equiv_pos_site_id
_symmetry_equiv_pos_as_xyz
1 +x,+y,+z
2 -y+1/2,+x,+z
3 -x+1/2,-y+1/2,+z
4 +y,-x+1/2,+z
5 -x,+y+1/2,+z+1/2
6 -y,-x,+z+1/2
7 +x+1/2,-y,+z+1/2
8 +y+1/2,+x+1/2,+z+1/2
-1 -x,-y,-z
-2 +y+1/2,-x,-z
-3 +x+1/2,+y+1/2,-z
-4 -y,+x+1/2,-z
-5 +x,-y+1/2,-z+1/2
-6 +y,+x,-z+1/2
-7 -x+1/2,+y,-z+1/2
-8 -y+1/2,-x+1/2,-z+1/2

loop_
_atom_site_type_symbol
_atom_site_label
_atom_site_fract_x
_atom_site_fract_y
_atom_site_fract_z
_atom_site_occupancy
_atom_site_thermal_displace_type
_atom_site_U_iso_or_equiv
_atom_site_symmetry_multiplicity
N N6 0.4050(4) 0.25 0.25 1.0 Uiso 0.01058 8
C C8 0.6165(4) 0.25 0.25 1.0 Uiso 0.05803 8
C C1 0.4563(4) 0.2345(13) 0.3886(14) 1.0 Uiso 0.03521 16
C C2 0.5626(4) 0.2323(14) 0.3922(12) 1.0 Uiso 0.034521 16
H H3 0.4109(4) 0.2247(20) 0.4966(24) 1.0 Uiso 0.10546 16
H H4 0.6017(4) 0.2189(18) 0.5050(28) 1.0 Uiso 0.10546 16
N N5 0.7100(4) 0.258(4) 0.2974(19) 0.5 Uiso 0.10244 16
F F7 0.341(4) 0.159(4) 0.75 0.251(24) Uiso 0.08007 8
F F9 0.25 0.25 0.531(4) 1.0 Uiso 0.02404 4
Si Si10 0.25 0.25 0.75 1.0 Uiso 0.01780 2
Cu Cu11 0.25 0.25 0.25 1.0 Uiso 0.020689 2
C C12 0.4628(34) 0.4628(34) 0.75 0.296(15) Uiso 0.06053 8
O O13 0.5320(21) 0.4103(24) 0.780(10) 0.296(15) Uiso 0.11855 16
C C14 0.4763(28) 0.4763(28) 0.75 0.360(13) Uiso 0.06053 8
O O15 0.475(5) 0.478(5) 0.8892(4) 0.360(13) Uiso 0.11855 16
F F10 0.75 0.6203(19) 0.25 0.749(24) Uiso 0.08919 8

loop_
_atom_type_symbol
_atom_type_number_in_cell
_atom_type_scat_length_neutron
_atom_type_scat_source
N 16.0 0.9360 International_Tables_Vol_C
C 45.248 0.6646 International_Tables_Vol_C
H 32.0 -0.3739 International_Tables_Vol_C
F 12.0 0.5654 International_Tables_Vol_C
Si 2.0 0.4149 International_Tables_Vol_C
Cu 2.0 0.7718 International_Tables_Vol_C
O 10.496 0.5803 International_Tables_Vol_C

loop_
_geom_angle_atom_site_label_1
_geom_angle_atom_site_label_2
_geom_angle_atom_site_label_3
_geom_angle
_geom_angle_site_symmetry_1
_geom_angle_site_symmetry_3
_geom_angle_publ_flag
C1 N6 C1 120.5(5) 1_555 -5_555 n
C1 N6 Cu11 119.77(24) 1_555 1_555 n
C2 C8 C2 119.4(4) 1_555 -5_555 n
C2 C8 N5 103.4(8) 1_555 1_555 n
N6 C1 C2 121.2(10) 1_555 1_555 n
N6 C1 H3 117.1(5) 1_555 1_555 n
C2 C1 H3 121.7(10) 1_555 1_555 n
C8 C2 C1 118.8(10) 1_555 1_555 n
C8 C2 H4 121.6(6) 1_555 1_555 n
C1 C2 H4 119.6(11) 1_555 1_555 n
C8 N5 N5 156(5) 1_555 3_655 n
Si10 F7 F10 68(4) 1_555 5_645 n
Si10 F7 F10 68(4) 1_555 6_665 n
F10 F7 F10 136(7) 5_645 6_665 n
Si10 F9 Cu11 180.0 1_555 1_555 n
F7 Si10 F7 90.0 1_555 2_555 n
F7 Si10 F7 180.0 1_555 3_555 n
F7 Si10 F7 90.0 1_555 4_555 n
F7 Si10 F9 90.0 1_555 1_555 n
F7 Si10 F10 45.0 1_555 5_645 n
F7 Si10 F10 45.0 1_555 6_665 n
F7 Si10 F10 135.0 1_555 7_465 n
F7 Si10 F10 135.0 1_555 8_445 n
F7 Si10 F7 90.0 2_555 3_555 n
F7 Si10 F7 180.0 2_555 4_555 n
F7 Si10 F10 135.0 2_555 5_645 n
F7 Si10 F10 45.0 2_555 6_665 n
F7 Si10 F10 45.0 2_555 7_465 n
F7 Si10 F10 135.0 2_555 8_445 n
F7 Si10 F7 90.0 3_555 4_555 n
F7 Si10 F10 135.0 3_555 5_645 n
F7 Si10 F10 135.0 3_555 6_665 n
F7 Si10 F10 45.0 3_555 7_465 n
F7 Si10 F10 45.0 3_555 8_445 n
F7 Si10 F10 45.0 4_555 5_645 n
F7 Si10 F10 135.0 4_555 6_665 n
F7 Si10 F10 135.0 4_555 7_465 n
F7 Si10 F10 45.0 4_555 8_445 n
F10 Si10 F10 90.0 5_645 6_665 n
F10 Si10 F10 180.0 5_645 7_465 n
F10 Si10 F10 90.0 5_645 8_445 n
F10 Si10 F10 90.0 6_665 7_465 n
F10 Si10 F10 180.0 6_665 8_445 n
F10 Si10 F10 90.0 7_465 8_445 n
N6 Cu11 N6 90.0 1_555 2_555 n
N6 Cu11 N6 180.0 1_555 3_555 n
N6 Cu11 N6 90.0 1_555 4_555 n
N6 Cu11 F9 90.0 1_555 1_555 n
N6 Cu11 N6 90.0 2_555 3_555 n
N6 Cu11 N6 180.0 2_555 4_555 n
N6 Cu11 N6 90.0 3_555 4_555 n
F9 Cu11 F9 180.0 1_555 -7_555 n
O13 C12 O13 165(7) 1_555 -6_556 n
O15 C14 O15 180.00(4) 1_555 -6_556 n

loop_
_geom_bond_atom_site_label_1
_geom_bond_atom_site_label_2
_geom_bond_distance
_geom_bond_site_symmetry_2
_geom_bond_publ_flag
N6 C1 1.351(10) 1_555 n
N6 C1 1.351(10) -5_555 n
N6 Cu11 2.027(6) 1_555 n
C8 C2 1.399(9) 1_555 n
C8 C2 1.399(9) -5_555 n
C8 N5 1.289(5) 1_555 n
C8 N5 1.289(5) -5_555 n
C1 N6 1.351(10) 1_555 n
C1 C2 1.3894(7) 1_555 n
C1 H3 1.087(15) 1_555 n
C2 C8 1.399(9) 1_555 n
C2 C1 1.3894(7) 1_555 n
C2 H4 1.085(20) 1_555 n
N5 C8 1.289(5) 1_555 n
N5 N5 1.065(20) 3_655 n
F7 Si10 1.68(7) 1_555 n
F9 Si10 1.82(4) 1_555 n
F9 Cu11 2.34(4) 1_555 n
Si10 F7 1.68(7) 1_555 n
Si10 F7 1.68(7) 2_555 n
Si10 F7 1.68(7) 3_555 n
Si10 F7 1.68(7) 4_555 n
Si10 F9 1.82(4) 1_555 n
Si10 F9 1.82(4) -5_556 n
Si10 F10 1.696(25) 5_645 n
Si10 F10 1.696(25) 6_665 n
Si10 F10 1.696(25) 7_465 n
Si10 F10 1.696(25) 8_445 n
Cu11 N6 2.027(6) 1_555 n
Cu11 N6 2.027(6) 2_555 n
Cu11 N6 2.027(6) 3_555 n
Cu11 N6 2.027(6) 4_555 n
Cu11 F9 2.34(4) 1_555 n
Cu11 F9 2.34(4) -5_555 n
C12 O13 1.163(4) 1_555 n
C12 O13 1.163(4) -6_556 n
C14 O13 1.157(11) 1_555 n
C14 O13 1.157(11) -6_556 n
